data_1575292
loop_
_publ_author_name
'Pal, Prasanta'
'Bulgarevich, Kirill'
'Hanaki, Ryota'
'Kawabata, Kohsuke'
'Takimiya, Kazuo'

_publ_section_title
;
 Extension of the &#x3c0;-conjugated core of methylchalcogenolated
 polycyclic aromatic hydrocarbons: synthesis and characterization of
 1,4,7,10-tetrakis(methylthio)- and tetramethoxy-coronene.
;
_journal_issue 34
_journal_name_full 'Chemical science'
_journal_page_first 15368
_journal_page_last 15377
_journal_paper_doi 10.1039/d5sc03215f
_journal_volume 16
_journal_year 2025
_chemical_formula_moiety 'C26 H20 S4'
_chemical_formula_sum 'C26 H20 S4'
_chemical_formula_weight 460.66
_space_group_crystal_system triclinic
_space_group_IT_number 2
_space_group_name_Hall '-P 1'
_space_group_name_H-M_alt 'P -1'
_atom_sites_solution_hydrogens geom
_atom_sites_solution_primary dual
_audit_creation_date 2025-02-20
_audit_creation_method
;
Olex2 1.5-ac7-013
(compiled 2025.01.02 svn.rf662f148 for Rigaku Oxford Diffraction, GUI svn.r7109)
;
_audit_update_record
;
2025-04-25 deposited with the CCDC.	2025-07-31 downloaded from the CCDC.
;
_cell_angle_alpha 89.4690(10)
_cell_angle_beta 77.308(2)
_cell_angle_gamma 87.6390(10)
_cell_formula_units_Z 1
_cell_length_a 5.09140(10)
_cell_length_b 9.07180(10)
_cell_length_c 11.3386(2)
_cell_measurement_reflns_used 14965
_cell_measurement_temperature 200(2)
_cell_measurement_theta_max 75.6860
_cell_measurement_theta_min 3.9380
_cell_volume 510.479(15)
_computing_cell_refinement 'CrysAlisPro 1.171.44.94a (Rigaku OD, 2025)'
_computing_data_collection 'CrysAlisPro 1.171.44.94a (Rigaku OD, 2025)'
_computing_data_reduction 'CrysAlisPro 1.171.44.94a (Rigaku OD, 2025)'
_computing_molecular_graphics 'Olex2 1.5-ac7-013 (Dolomanov et al., 2009)'
_computing_publication_material 'Olex2 1.5-ac7-013 (Dolomanov et al., 2009)'
_computing_structure_refinement 'SHELXL 2018/3 (Sheldrick, 2015)'
_computing_structure_solution 'SHELXT 2018/2 (Sheldrick, 2018)'
_diffrn_ambient_temperature 200(2)
_diffrn_detector 'Hybrid Pixel Array Detector'
_diffrn_detector_area_resol_mean 10.0000
_diffrn_detector_type HyPix
_diffrn_measured_fraction_theta_full 0.998
_diffrn_measured_fraction_theta_max 0.937
_diffrn_measurement_details
;
List of Runs (angles in degrees, time in seconds):

  # Type    Start    End  Width  t~exp~   \w     \q     \k     \f   Frames
#--------------------------------------------------------------------------
  1  \w    -65.00 -26.00   0.50    0.05    --  -97.00  57.00-180.00   78
  2  \w    -72.00 -36.00   0.50    0.05    --  -97.00 125.00 -90.00   72
  3  \w   -108.00 -80.00   0.50    0.05    --  -97.00 125.00 -90.00   56
  4  \w    -58.00 -27.00   0.50    0.05    --  -97.00  57.00 -60.00   62
  5  \w    -69.00  24.00   0.50    0.05    --  -48.04  77.00  60.00  186
  6  \w     27.00 119.00   0.50    0.05    --   48.04  77.00 150.00  184
  7  \w     35.00 119.00   0.50    0.05    --   48.04  57.00  30.00  168
  8  \w     27.00 119.00   0.50    0.05    --   48.04  77.00 -30.00  184
  9  \w     27.00 119.00   0.50    0.05    --   48.04  77.00 -90.00  184
 10  \w     27.00 119.00   0.50    0.05    --   48.04  77.00-150.00  184
 11  \w     35.00 119.00   0.50    0.05    --   48.04  57.00-180.00  168
 12  \w     40.00 120.00   0.50    0.05    --   48.04  37.00  30.00  160
 13  \w     31.00 124.00   0.50    0.05    --   52.00  78.00  79.00  186
 14  \w     33.00 124.00   0.50    0.05    --   52.00  74.00 127.98  182
 15  \w     35.00 128.00   0.50    0.05    --   56.00  77.00  57.81  186
 16  \w     39.00 131.00   0.50    0.05    --   60.00  77.00  32.08  184
 17  \w     44.00 136.00   0.50    0.05    --   64.00  75.00  27.61  184
 18  \w     48.00 139.00   0.50    0.05    --   68.00  75.00-172.87  182
 19  \w     42.00 131.00   0.50    0.05    --   60.00  71.00 177.21  178
 20  \w      0.00  27.00   0.50    0.05    --   28.00  93.00  51.84   54
 21  \w     35.00  91.00   0.50    0.05    --  104.77 -77.00 -90.00  112
 22  \w     36.00 101.00   0.50    0.05    --  104.77 -77.00  90.00  130
 23  \w     34.00  62.00   0.50    0.05    --  104.77 -57.00 150.00   56
 24  \w     37.00  72.00   0.50    0.05    --  104.77 -99.00  90.00   70
 25  \w     66.00 106.00   0.50    0.05    --  104.77 -99.00  30.00   80
 26  \w     17.00  92.00   0.50    0.05    --   48.04-125.00   0.00  150
 27  \w     42.00  70.00   0.50    0.05    --  104.77-125.00 -90.00   56
 28  \w     39.00  99.00   0.50    0.05    --  104.77-125.00-120.00  120
 29  \w     79.00 105.00   0.50    0.05    --  104.77-125.00 -90.00   52
 30  \w     36.00  80.00   0.50    0.05    --  104.77 -99.00   0.00   88
 31  \w     36.00  62.00   0.50    0.05    --  104.77 -99.00  30.00   52
 32  \w     51.00 101.00   0.50    0.05    --  104.77 -99.00  60.00  100
 33  \w     81.00 106.00   0.50    0.05    --  104.77 -99.00  90.00   50
 34  \w   -119.00 -27.00   0.50    0.05    --  -48.04 -77.00 -60.00  184
 35  \w   -119.00 -27.00   0.50    0.05    --  -48.04 -77.00-120.00  184
 36  \w   -119.00 -35.00   0.50    0.05    --  -48.04 -57.00-180.00  168
 37  \w   -120.00 -41.00   0.50    0.05    --  -48.04 -19.00-150.00  158
 38  \w   -119.00 -35.00   0.50    0.05    --  -48.04 -57.00 -90.00  168
 39  \w   -119.00 -35.00   0.50    0.05    --  -48.04 -57.00 -30.00  168
 40  \w   -120.00 -40.00   0.50    0.05    --  -48.04 -26.00   0.13  160
 41  \w   -119.00 -35.00   0.50    0.05    --  -48.04 -57.00  60.00  168
 42  \w   -120.00 -41.00   0.50    0.05    --  -48.04 -19.00 120.00  158
 43  \w   -160.00 -77.00   0.50    0.05    --  -88.00 -51.00 155.95  166
 44  \w   -169.00 -76.00   0.50    0.05    --  -97.00 -77.00  90.00  186
 45  \w   -169.00 -76.00   0.50    0.05    --  -97.00 -77.00  90.00  186
 46  \w   -125.00 -77.00   0.50    0.05    --  -97.00 -77.00   0.00   96
 47  \w   -111.00 -80.00   0.50    0.05    --  -97.00 -74.00 -68.79   62
 48  \w   -117.00 -80.00   0.50    0.05    --  -97.00 -76.00-107.63   74
 49  \w   -165.00-125.00   0.50    0.05    --  -97.00 -76.00-107.63   80
 50  \w   -156.00 -82.00   0.50    0.05    --  -97.00 -77.00-150.00  148
 51  \w   -162.00-117.00   0.50    0.05    --  -97.00 -74.00 -68.79   90
 52  \w   -164.00 -76.00   0.50    0.05    --  -92.00 -66.00-100.82  176
 53  \w   -144.00 -55.00   0.50    0.05    --  -72.00 -69.00 -17.60  178
 54  \w   -164.00 -76.00   0.50    0.05    --  -92.00 -66.00-100.82  176
 55  \w   -156.00 -66.00   0.50    0.05    --  -84.00 -71.00  -0.94  180
 56  \w   -156.00 -68.00   0.50    0.05    --  -84.00 -65.00   1.41  176
 57  \w   -156.00 -68.00   0.50    0.05    --  -84.00 -65.00   1.41  176
 58  \w   -139.00 -53.00   0.50    0.05    --  -68.00 -63.00  38.72  172
 59  \w   -139.00 -52.00   0.50    0.05    --  -68.00 -66.00 109.06  174
 60  \w   -156.00 -68.00   0.50    0.05    --  -84.00 -64.00 133.13  176
 61  \w   -128.00 -79.00   0.50    0.05    --  -97.00 -71.00 149.43   98
 62  \w   -139.00 -52.00   0.50    0.05    --  -68.00 -66.00 109.06  174
 63  \w   -136.00 -49.00   0.50    0.05    --  -64.00 -63.00  77.52  174
 64  \w   -148.00 -61.00   0.50    0.05    --  -76.00 -62.00   7.46  174
 65  \w   -160.00 -73.00   0.50    0.05    --  -88.00 -62.00 -75.48  174
 66  \w   -160.00 -73.00   0.50    0.05    --  -88.00 -62.00 -75.48  174
 67  \w   -139.00 -53.00   0.50    0.05    --  -68.00 -62.00-102.60  172
 68  \w   -144.00 -58.00   0.50    0.05    --  -72.00 -61.00 -90.89  172
 69  \w   -152.00 -66.00   0.50    0.05    --  -80.00 -61.00 -91.91  172
 70  \w   -139.00 -54.00   0.50    0.05    --  -68.00 -60.00 -75.68  170
 71  \w   -139.00 -53.00   0.50    0.05    --  -68.00 -63.00-114.72  172
 72  \w   -139.00 -53.00   0.50    0.05    --  -68.00 -63.00-126.81  172
 73  \w   -139.00 -53.00   0.50    0.05    --  -68.00 -62.00-137.38  172
 74  \w   -144.00 -58.00   0.50    0.05    --  -72.00 -61.00-146.08  172
 75  \w   -139.00 -54.00   0.50    0.05    --  -68.00 -60.00 -75.68  170
 76  \w   -144.00 -58.00   0.50    0.05    --  -72.00 -60.00 -80.68  172
 77  \w   -122.00 -87.00   0.50    0.05    --  -97.00 -59.00 -34.25   70
 78  \w   -153.00-125.00   0.50    0.05    --  -97.00 -59.00 -34.25   56
 79  \w   -156.00 -70.00   0.50    0.05    --  -84.00 -59.00 -63.67  172
 80  \w   -144.00 -58.00   0.50    0.05    --  -72.00 -60.00  22.71  172
 81  \w   -156.00 -70.00   0.50    0.05    --  -84.00 -59.00  25.51  172
 82  \w   -160.00 -74.00   0.50    0.05    --  -88.00 -59.00 113.32  172
 83  \w   -160.00 -74.00   0.50    0.05    --  -88.00 -59.00 113.32  172
 84  \w   -168.00 -83.00   0.50    0.05    --  -96.00 -58.00 102.77  170
 85  \w   -152.00 -67.00   0.50    0.05    --  -80.00 -58.00  94.79  170
 86  \w   -120.00 -88.00   0.50    0.05    --  -97.00 -58.00  56.77   64
 87  \w   -154.00-129.00   0.50    0.05    --  -97.00 -58.00  56.77   50
 88  \w   -168.00 -83.00   0.50    0.05    --  -96.00 -58.00 102.77  170
 89  \w   -148.00 -63.00   0.50    0.05    --  -76.00 -58.00  62.44  170
 90  \w   -144.00 -59.00   0.50    0.05    --  -72.00 -58.00 178.68  170
 91  \w   -144.00 -59.00   0.50    0.05    --  -72.00 -58.00 178.68  170
 92  \w   -148.00 -90.00   0.50    0.05    --  -97.00 -60.00  29.94  116
 93  \w   -158.00 -86.00   0.50    0.05    --  -97.00 -57.00  16.59  144
 94  \w   -144.00 -59.00   0.50    0.05    --  -72.00 -58.00 -65.98  170
 95  \w   -148.00 -62.00   0.50    0.05    --  -76.00 -59.00-156.94  172
 96  \w   -148.00 -63.00   0.50    0.05    --  -76.00 -58.00-168.48  170
 97  \w   -156.00 -71.00   0.50    0.05    --  -84.00 -56.00-174.41  170
 98  \w   -156.00 -71.00   0.50    0.05    --  -84.00 -56.00-174.41  170
 99  \w   -160.00 -76.00   0.50    0.05    --  -88.00 -55.00  77.21  168
100  \w   -160.00 -77.00   0.50    0.05    --  -88.00 -51.00 155.95  166
101  \w   -166.00 -82.00   0.50    0.05    --  -97.00-125.00   0.00  168
;
_diffrn_measurement_device 'four-circle diffractometer'
_diffrn_measurement_device_type 'ROD, SynergyCustom DW system, HyPix'
_diffrn_measurement_method '\w scans'
_diffrn_orient_matrix_type 'CrysAlisPro convention (1999,Acta A55,543-557)'
_diffrn_orient_matrix_UB_11 -0.0642227000
_diffrn_orient_matrix_UB_12 0.0018631000
_diffrn_orient_matrix_UB_13 0.1392498000
_diffrn_orient_matrix_UB_21 0.0845268000
_diffrn_orient_matrix_UB_22 -0.1649468000
_diffrn_orient_matrix_UB_23 0.0010621000
_diffrn_orient_matrix_UB_31 0.2916954000
_diffrn_orient_matrix_UB_32 0.0409481000
_diffrn_orient_matrix_UB_33 -0.0021831000
_diffrn_radiation_monochromator mirror
_diffrn_radiation_probe x-ray
_diffrn_radiation_type 'Cu K\a'
_diffrn_radiation_wavelength 1.54184
_diffrn_reflns_av_R_equivalents 0.0671
_diffrn_reflns_av_unetI/netI 0.0279
_diffrn_reflns_Laue_measured_fraction_full 0.998
_diffrn_reflns_Laue_measured_fraction_max 0.937
_diffrn_reflns_limit_h_max 6
_diffrn_reflns_limit_h_min -5
_diffrn_reflns_limit_k_max 11
_diffrn_reflns_limit_k_min -11
_diffrn_reflns_limit_l_max 14
_diffrn_reflns_limit_l_min -13
_diffrn_reflns_number 29297
_diffrn_reflns_point_group_measured_fraction_full 0.998
_diffrn_reflns_point_group_measured_fraction_max 0.937
_diffrn_reflns_theta_full 67.684
_diffrn_reflns_theta_max 77.257
_diffrn_reflns_theta_min 3.996
_diffrn_source 'Rotating-anode X-ray tube'
_diffrn_source_type 'Rigaku (Cu) X-ray Source'
_exptl_absorpt_coefficient_mu 4.355
_exptl_absorpt_correction_T_max 1.00000
_exptl_absorpt_correction_T_min 0.36934
_exptl_absorpt_correction_type multi-scan
_exptl_absorpt_process_details
;
CrysAlisPro 1.171.44.94a (Rigaku Oxford Diffraction, 2025)
Empirical absorption correction using spherical harmonics,
implemented in SCALE3 ABSPACK scaling algorithm.
;
_exptl_crystal_colour yellow
_exptl_crystal_colour_primary yellow
_exptl_crystal_density_diffrn 1.498
_exptl_crystal_description plate
_exptl_crystal_F_000 240
_refine_diff_density_max 0.490
_refine_diff_density_min -0.507
_refine_diff_density_rms 0.112
_refine_ls_extinction_method none
_refine_ls_goodness_of_fit_ref 1.228
_refine_ls_hydrogen_treatment constr
_refine_ls_matrix_type full
_refine_ls_number_parameters 147
_refine_ls_number_reflns 2035
_refine_ls_number_restraints 0
_refine_ls_restrained_S_all 1.228
_refine_ls_R_factor_all 0.0862
_refine_ls_R_factor_gt 0.0808
_refine_ls_shift/su_max 0.000
_refine_ls_shift/su_mean 0.000
_refine_ls_structure_factor_coef Fsqd
_refine_ls_weighting_details 'w=1/[\s^2^(Fo^2^)+(0.0343P)^2^+3.4579P] where P=(Fo^2^+2Fc^2^)/3'
_refine_ls_weighting_scheme calc
_refine_ls_wR_factor_gt 0.2223
_refine_ls_wR_factor_ref 0.2241
_reflns_Friedel_coverage 0.000
_reflns_number_gt 1803
_reflns_number_total 2035
_reflns_threshold_expression 'I > 2\s(I)'
_cod_data_source_file d5sc03215f2.cif
_cod_data_source_block 250220_mt-benzoperylene_plate_200k_auto
_cod_depositor_comments 'Adding full bibliography for 1575279--1575293.cif.'
_cod_database_code 1575292
_shelx_shelxl_version_number 2018/3
_chemical_oxdiff_formula CHS
_chemical_oxdiff_usercomment ' '
_shelx_space_group_comment
;
The symmetry employed for this shelxl refinement is uniquely defined
by the following loop, which should always be used as a source of
symmetry information in preference to the above space-group names.
They are only intended as comments.
;
_diffrn_oxdiff_digest_od_ed
;

;
_olex2_refinement_description
;
1. Fixed Uiso
 At 1.2 times of:
  All C(H) groups
 At 1.5 times of:
  All C(H,H,H) groups
2. Others
 Fixed Sof: H003(0.5) H005(0.5) C00F(0.5) H00H(0.5) C00G(0.5) H00I(0.5)
3.a Aromatic/amide H refined with riding coordinates:
 C003(H003), C005(H005), C007(H007), C00B(H00B), C00F(H00H), C00G(H00I)
3.b Idealised Me refined as rotating group:
 C00D(H00A,H00C,H00D), C00E(H00E,H00F,H00G)
;
_olex2_submission_special_instructions 'No special instructions were received'
_oxdiff_exptl_absorpt_empirical_details
;
Empirical correction (ABSPACK) includes:
- Absorption correction using spherical harmonics
- Frame scaling
;
_oxdiff_exptl_absorpt_empirical_full_max 1.823
_oxdiff_exptl_absorpt_empirical_full_min 0.646

loop_
_space_group_symop_operation_xyz
'x, y, z'
'-x, -y, -z'

loop_
_atom_site_label
_atom_site_type_symbol
_atom_site_fract_x
_atom_site_fract_y
_atom_site_fract_z
_atom_site_U_iso_or_equiv
_atom_site_adp_type
_atom_site_occupancy
_atom_site_site_symmetry_order
_atom_site_calc_flag
_atom_site_refinement_flags_posn
_atom_site_refinement_flags_adp
_atom_site_refinement_flags_occupancy
_atom_site_disorder_assembly
_atom_site_disorder_group
S001 S 0.5957(3) 0.16532(18) 0.75154(15) 0.0429(5) Uani 1 1 d . . . . .
S002 S 0.5238(4) 0.2944(2) 0.05992(15) 0.0551(6) Uani 1 1 d . . . . .
C003 C 0.1936(13) 0.4306(7) 0.2529(5) 0.0356(13) Uani 1 1 d . . . . .
H003 H 0.109713 0.475014 0.193674 0.043 Uiso 0.5 1 calc R U P A 1
C004 C 0.1270(12) 0.4286(6) 0.5889(5) 0.0325(12) Uani 1 1 d . . . . .
C005 C 0.2514(12) 0.3597(6) 0.6741(6) 0.0334(13) Uani 1 1 d . . . . .
H005 H 0.192605 0.382997 0.757501 0.040 Uiso 0.5 1 calc R U P B 1
C006 C 0.0985(12) 0.4650(6) 0.3737(6) 0.0336(13) Uani 1 1 d . . . . .
C007 C 0.5586(12) 0.2226(6) 0.5154(6) 0.0360(13) Uani 1 1 d . . . . .
H007 H 0.703800 0.152555 0.490631 0.043 Uiso 1 1 calc R U . . .
C008 C 0.2171(12) 0.3973(6) 0.4637(5) 0.0321(12) Uani 1 1 d . . . . .
C009 C 0.4376(12) 0.2940(6) 0.4276(5) 0.0341(13) Uani 1 1 d . . . . .
C00A C 0.4677(12) 0.2539(6) 0.6347(6) 0.0338(13) Uani 1 1 d . . . . .
C00B C 0.5370(12) 0.2631(7) 0.3024(6) 0.0376(14) Uani 1 1 d . . . . .
H00B H 0.687749 0.196427 0.277919 0.045 Uiso 1 1 calc R U . . .
C00C C 0.4177(13) 0.3283(7) 0.2168(6) 0.0380(14) Uani 1 1 d . . . . .
C00D C 0.8673(14) 0.0482(7) 0.6716(6) 0.0460(16) Uani 1 1 d . . . . .
H00A H 0.993787 0.107513 0.614579 0.069 Uiso 1 1 calc R U . . .
H00C H 0.795718 -0.026981 0.627082 0.069 Uiso 1 1 calc R U . . .
H00D H 0.961008 0.000154 0.729234 0.069 Uiso 1 1 calc R U . . .
C00E C 0.7911(16) 0.1570(9) 0.0509(7) 0.055(2) Uani 1 1 d . . . . .
H00E H 0.863906 0.130520 -0.033966 0.083 Uiso 1 1 calc R U . . .
H00F H 0.721238 0.069205 0.096159 0.083 Uiso 1 1 calc R U . . .
H00G H 0.934179 0.196259 0.085408 0.083 Uiso 1 1 calc R U . . .
C00F C 0.157(2) 0.3994(13) 0.7951(11) 0.035(3) Uani 0.5 1 d . . P C 2
H00H H 0.243815 0.356174 0.853824 0.042 Uiso 0.5 1 calc R U P C 2
C00G C -0.057(3) 0.4987(13) 0.8331(11) 0.036(3) Uani 0.5 1 d . . P C 2
H00I H -0.115242 0.521021 0.916718 0.043 Uiso 0.5 1 calc R U P C 2

loop_
_atom_site_aniso_label
_atom_site_aniso_U_11
_atom_site_aniso_U_22
_atom_site_aniso_U_33
_atom_site_aniso_U_23
_atom_site_aniso_U_13
_atom_site_aniso_U_12
S001 0.0479(10) 0.0420(9) 0.0396(9) -0.0006(6) -0.0145(7) 0.0171(7)
S002 0.0635(12) 0.0655(12) 0.0344(9) -0.0120(8) -0.0134(8) 0.0351(10)
C003 0.041(3) 0.031(3) 0.036(3) -0.003(2) -0.014(3) 0.008(3)
C004 0.032(3) 0.028(3) 0.040(3) 0.000(2) -0.012(2) 0.000(2)
C005 0.034(3) 0.027(3) 0.039(3) -0.004(2) -0.010(2) 0.004(2)
C006 0.031(3) 0.030(3) 0.042(3) -0.004(2) -0.011(2) 0.002(2)
C007 0.034(3) 0.031(3) 0.044(3) -0.003(3) -0.012(3) 0.009(2)
C008 0.031(3) 0.028(3) 0.038(3) -0.006(2) -0.011(2) 0.005(2)
C009 0.040(3) 0.026(3) 0.039(3) -0.003(2) -0.014(3) 0.005(2)
C00A 0.034(3) 0.029(3) 0.040(3) -0.001(2) -0.014(3) 0.005(2)
C00B 0.034(3) 0.037(3) 0.041(3) -0.008(3) -0.008(3) 0.013(3)
C00C 0.041(3) 0.037(3) 0.037(3) -0.008(3) -0.012(3) 0.011(3)
C00D 0.051(4) 0.038(3) 0.050(4) -0.008(3) -0.017(3) 0.019(3)
C00E 0.058(5) 0.060(5) 0.047(4) -0.009(3) -0.011(3) 0.028(4)
C00F 0.033(6) 0.039(6) 0.034(6) 0.000(5) -0.012(5) 0.003(5)
C00G 0.044(7) 0.029(6) 0.038(6) 0.006(5) -0.015(5) -0.003(5)

loop_
_atom_type_symbol
_atom_type_description
_atom_type_scat_dispersion_real
_atom_type_scat_dispersion_imag
_atom_type_scat_source
C C 0.0181 0.0091 'International Tables Vol C Tables 4.2.6.8 and 6.1.1.4'
H H 0.0000 0.0000 'International Tables Vol C Tables 4.2.6.8 and 6.1.1.4'
S S 0.3331 0.5567 'International Tables Vol C Tables 4.2.6.8 and 6.1.1.4'

loop_
_citation_id
_citation_doi
_citation_year
1 10.1039/D5SC03215F 2025

loop_
_geom_angle_atom_site_label_1
_geom_angle_atom_site_label_2
_geom_angle_atom_site_label_3
_geom_angle
_geom_angle_site_symmetry_1
_geom_angle_site_symmetry_3
_geom_angle_publ_flag
C00A S001 C00D 103.6(3) . . ?
C00C S002 C00E 103.4(3) . . ?
C006 C003 C00C 120.2(5) . . ?
C006 C003 C00G 117.4(7) . 2_566 ?
C00C C003 C00G 122.4(7) . 2_566 ?
C005 C004 C006 120.8(5) . 2_566 ?
C005 C004 C008 120.9(5) . . ?
C008 C004 C006 118.3(5) . 2_566 ?
C004 C005 C00A 119.4(6) . . ?
C00F C005 C004 117.6(7) . . ?
C00F C005 C00A 123.0(7) . . ?
C003 C006 C004 120.5(5) . 2_566 ?
C003 C006 C008 120.7(5) . . ?
C008 C006 C004 118.7(5) . 2_566 ?
C00A C007 C009 120.3(5) . . ?
C004 C008 C009 118.1(5) . . ?
C006 C008 C004 123.0(5) . . ?
C006 C008 C009 118.9(5) . . ?
C007 C009 C008 120.4(5) . . ?
C007 C009 C00B 120.1(5) . . ?
C008 C009 C00B 119.5(5) . . ?
C005 C00A S001 115.3(5) . . ?
C007 C00A S001 123.7(4) . . ?
C007 C00A C005 120.9(5) . . ?
C00C C00B C009 120.8(5) . . ?
C003 C00C S002 116.2(5) . . ?
C00B C00C S002 123.9(5) . . ?
C00B C00C C003 119.9(6) . . ?
C00G C00F C005 122.8(10) . . ?

loop_
_geom_bond_atom_site_label_1
_geom_bond_atom_site_label_2
_geom_bond_distance
_geom_bond_site_symmetry_2
_geom_bond_publ_flag
S001 C00A 1.772(6) . ?
S001 C00D 1.791(6) . ?
S002 C00C 1.768(6) . ?
S002 C00E 1.793(7) . ?
C003 C006 1.383(8) . ?
C003 C00C 1.430(8) . ?
C003 C00G 1.448(13) 2_566 ?
C004 C005 1.396(8) . ?
C004 C006 1.460(8) 2_566 ?
C004 C008 1.420(8) . ?
C005 C00A 1.428(8) . ?
C005 C00F 1.396(13) . ?
C006 C008 1.418(8) . ?
C007 C009 1.419(8) . ?
C007 C00A 1.359(9) . ?
C008 C009 1.423(8) . ?
C009 C00B 1.426(8) . ?
C00B C00C 1.371(8) . ?
C00F C00G 1.380(17) . ?
